data_2009205
loop_
_publ_author_name
'Suescun, Leopoldo'
'Mombr\'u, Alvaro W.'
'Mariezcurrena, Ra\'ul A.'
'Kremer, Carlos'
'Rivero, Mario'
'Kremer, Eduardo'
'Dom\'inguez, Sixto'
'Mederos, Alfredo'

_publ_section_title
;
 [ReO~2~(dppp)~2~]I~<i>x~</i>[ReO~4~]~1-<i>x~</i>^.^<i>x</i>H~2~O^.^CH~3~OH
 for <i>x</i> = 0.17 (1), 0.36 (1) and 1 [dppp is
 1,3-bis(diphenylphosphino)propane]
;
_journal_issue 11
_journal_name_full 'Acta Crystallographica Section C'
_journal_page_first 1785
_journal_page_last 1789
_journal_paper_doi 10.1107/S0108270199008628
_journal_volume 55
_journal_year 1999
_chemical_formula_iupac '[Re O2 (C27 H26 P2)2] I, H2 O1, C1 H4 O1'
_chemical_formula_moiety 'C54 H52 O2 P4 Re 1+, I 1-, C H4 O, H2 O'
_chemical_formula_sum 'C55 H58 I O4 P4 Re'
_chemical_formula_weight 1220.00
_chemical_name_systematic
;
bis[1,3-bis(diphenylphosphino)propane]dioxorhenium(V)
iodide methanol solvate monohydrate
;
_space_group_IT_number 14
_symmetry_cell_setting monoclinic
_symmetry_space_group_name_Hall '-P 2yn'
_symmetry_space_group_name_H-M 'P 1 21/n 1'
_audit_creation_method SHELXL-97
_cell_angle_alpha 90.00
_cell_angle_beta 90.99(3)
_cell_angle_gamma 90.00
_cell_formula_units_Z 4
_cell_length_a 13.832(7)
_cell_length_b 18.746(10)
_cell_length_c 19.654(7)
_cell_measurement_reflns_used 25
_cell_measurement_temperature 293(2)
_cell_measurement_theta_max 21.29
_cell_measurement_theta_min 17.56
_cell_volume 5095(4)
_computing_cell_refinement 'MSC/AFC Diffractometer Control Software'
_computing_data_collection
;
MSC/AFC Diffractometer Control Software
(Molecular Structure Corporation, 1993)
;
_computing_data_reduction 'MSC/AFC Diffractometer Control Software'
_computing_molecular_graphics 'ZORTEP (Zsolnai & Pritzkow, 1995)'
_computing_publication_material 'PLATON (Spek, 1990)'
_computing_structure_refinement 'SHELXL97 (Sheldrick, 1997)'
_computing_structure_solution 'SHELXS97 (Sheldrick, 1990)'
_diffrn_ambient_temperature 293(2)
_diffrn_measured_fraction_theta_full 0.968
_diffrn_measured_fraction_theta_max 0.968
_diffrn_measurement_device_type 'Rigaku AFC-7S'
_diffrn_measurement_method \q/2\q
_diffrn_radiation_monochromator graphite
_diffrn_radiation_source 'fine-focus sealed tube'
_diffrn_radiation_type MoK\a
_diffrn_radiation_wavelength 0.71069
_diffrn_reflns_av_R_equivalents 0.129
_diffrn_reflns_av_sigmaI/netI 0.0710
_diffrn_reflns_limit_h_max 17
_diffrn_reflns_limit_h_min 0
_diffrn_reflns_limit_k_max 24
_diffrn_reflns_limit_k_min 0
_diffrn_reflns_limit_l_max 25
_diffrn_reflns_limit_l_min -25
_diffrn_reflns_number 12145
_diffrn_reflns_theta_full 27.50
_diffrn_reflns_theta_max 27.50
_diffrn_reflns_theta_min 2.07
_diffrn_standards_decay_% 0
_diffrn_standards_interval_count 150
_diffrn_standards_number 3
_exptl_absorpt_coefficient_mu 3.16
_exptl_absorpt_correction_T_max 0.666
_exptl_absorpt_correction_T_min 0.422
_exptl_absorpt_correction_type '\y scan'
_exptl_absorpt_process_details '(Molecular Structure Corporation, 1993)'
_exptl_crystal_colour Brown
_exptl_crystal_density_diffrn 1.588
_exptl_crystal_density_method 'not measured'
_exptl_crystal_description parallelepiped
_exptl_crystal_F_000 2424
_exptl_crystal_size_max 0.33
_exptl_crystal_size_mid 0.25
_exptl_crystal_size_min 0.14
_refine_diff_density_max 3.12
_refine_diff_density_min -4.54
_refine_ls_extinction_method none
_refine_ls_goodness_of_fit_ref 1.049
_refine_ls_hydrogen_treatment constr
_refine_ls_matrix_type full
_refine_ls_number_parameters 588
_refine_ls_number_reflns 11670
_refine_ls_number_restraints 0
_refine_ls_restrained_S_all 1.049
_refine_ls_R_factor_all 0.120
_refine_ls_R_factor_gt 0.077
_refine_ls_shift/su_max 0.001
_refine_ls_shift/su_mean 0.000
_refine_ls_structure_factor_coef Fsqd
_refine_ls_weighting_details 'w = 1/[\s^2^(Fo^2^)+(0.1387P)^2^+34.1853P] where P = (Fo^2^+2Fc^2^)/3'
_refine_ls_weighting_scheme calc
_refine_ls_wR_factor_ref 0.247
_reflns_number_gt 7846
_reflns_number_total 11670
_reflns_threshold_expression I>2\s(I)
_cod_data_source_file sx1086.cif
_cod_data_source_block x=1
_cod_depositor_comments
;
 Marking attached hydrogen atoms.

 Antanas Vaitkus,
 2018-09-25

The following automatic conversions were performed:

'_refine_ls_weighting_scheme' value 'calc w =
1/[\s^2^(Fo^2^)+(0.1387P)^2^+34.1853P] where P = (Fo^2^+2Fc^2^)/3'
was changed to 'calc'. New tag '_refine_ls_weighting_details' was
created. The value of the new tag was set to 'w =
1/[\s^2^(Fo^2^)+(0.1387P)^2^+34.1853P] where P = (Fo^2^+2Fc^2^)/3'.

Automatic conversion script
Id: cif_fix_values 3143 2015-03-26 13:38:13Z robertas 
;
_cod_original_sg_symbol_H-M 'P 21/n'
_cod_database_code 2009205

loop_
_symmetry_equiv_pos_as_xyz
'x, y, z'
'-x+1/2, y+1/2, -z+1/2'
'-x, -y, -z'
'x-1/2, -y-1/2, z-1/2'

loop_
_atom_site_label
_atom_site_fract_x
_atom_site_fract_y
_atom_site_fract_z
_atom_site_U_iso_or_equiv
_atom_site_adp_type
_atom_site_calc_flag
_atom_site_refinement_flags
_atom_site_occupancy
_atom_site_disorder_assembly
_atom_site_disorder_group
_atom_site_type_symbol
_atom_site_attached_hydrogens
Re1 .24233(3) .42300(2) .278764(18) .04111(15) Uani d . 1 . . Re 0
O1 .1836(5) .3373(4) .2862(4) .0525(17) Uani d . 1 . . O 0
O2 .2953(5) .5072(4) .2704(3) .0441(15) Uani d . 1 . . O 0
P1 .38770(18) .37165(14) .34004(13) .0438(5) Uani d . 1 . . P 0
C11 .3890(7) .3639(6) .4338(5) .049(2) Uani d . 1 . . C 0
C12 .4156(8) .4210(7) .4731(6) .057(3) Uani d . 1 . . C 0
H12 .4309 .4642 .4525 .068 Uiso calc R 1 . . H 0
C13 .4201(9) .4151(8) .5433(7) .071(4) Uani d . 1 . . C 0
H13 .4403 .4538 .5694 .085 Uiso calc R 1 . . H 0
C14 .3948(9) .3523(8) .5746(6) .066(3) Uani d . 1 . . C 0
H14 .3960 .3489 .6218 .079 Uiso calc R 1 . . H 0
C15 .3677(9) .2945(8) .5356(6) .066(3) Uani d . 1 . . C 0
H15 .3525 .2514 .5563 .079 Uiso calc R 1 . . H 0
C16 .3629(8) .3004(7) .4652(6) .057(3) Uani d . 1 . . C 0
H16 .3423 .2618 .4389 .068 Uiso calc R 1 . . H 0
C21 .5046(7) .4136(6) .3273(5) .047(2) Uani d . 1 . . C 0
C22 .5141(8) .4796(6) .2951(5) .053(2) Uani d . 1 . . C 0
H22 .4596 .5038 .2791 .063 Uiso calc R 1 . . H 0
C23 .6039(9) .5085(8) .2871(6) .066(3) Uani d . 1 . . C 0
H23 .6096 .5521 .2649 .080 Uiso calc R 1 . . H 0
C24 .6845(9) .4755(10) .3105(8) .079(4) Uani d . 1 . . C 0
H24 .7446 .4969 .3057 .095 Uiso calc R 1 . . H 0
C25 .6771(9) .4095(11) .3416(9) .092(5) Uani d . 1 . . C 0
H25 .7327 .3855 .3560 .110 Uiso calc R 1 . . H 0
C26 .5895(9) .3800(9) .3512(8) .079(4) Uani d . 1 . . C 0
H26 .5852 .3366 .3739 .095 Uiso calc R 1 . . H 0
C1 .4051(10) .2795(6) .3116(5) .058(3) Uani d . 1 . . C 0
H1A .4549 .2576 .3400 .069 Uiso calc R 1 . . H 0
H1B .3456 .2533 .3185 .069 Uiso calc R 1 . . H 0
C2 .4333(9) .2718(7) .2375(7) .063(3) Uani d . 1 . . C 0
H2A .4835 .3064 .2281 .075 Uiso calc R 1 . . H 0
H2B .4610 .2247 .2313 .075 Uiso calc R 1 . . H 0
C3 .3533(9) .2815(6) .1864(6) .058(3) Uani d . 1 . . C 0
H3A .2980 .2541 .2011 .070 Uiso calc R 1 . . H 0
H3B .3738 .2615 .1434 .070 Uiso calc R 1 . . H 0
P2 .31423(19) .37385(14) .17152(13) .0443(5) Uani d . 1 . . P 0
C31 .4175(8) .4194(6) .1363(6) .053(2) Uani d . 1 . . C 0
C32 .4219(10) .4940(6) .1380(6) .061(3) Uani d . 1 . . C 0
H32 .3740 .5208 .1586 .073 Uiso calc R 1 . . H 0
C33 .5006(12) .5261(9) .1078(8) .084(4) Uani d . 1 . . C 0
H33 .5049 .5756 .1089 .101 Uiso calc R 1 . . H 0
C35 .5670(11) .4167(12) .0757(10) .106(7) Uani d . 1 . . C 0
H35 .6161 .3906 .0556 .127 Uiso calc R 1 . . H 0
C34 .5706(10) .4896(12) .0773(8) .090(5) Uani d . 1 . . C 0
H34 .6215 .5136 .0572 .108 Uiso calc R 1 . . H 0
C36 .4914(10) .3833(9) .1037(7) .077(4) Uani d . 1 . . C 0
H36 .4883 .3339 .1012 .092 Uiso calc R 1 . . H 0
C41 .2345(7) .3615(6) .0984(5) .048(2) Uani d . 1 . . C 0
C42 .2585(10) .3825(7) .0325(6) .065(3) Uani d . 1 . . C 0
H42 .3163 .4063 .0252 .078 Uiso calc R 1 . . H 0
C43 .1962(11) .3680(9) -.0222(7) .081(4) Uani d . 1 . . C 0
H43 .2152 .3783 -.0663 .097 Uiso calc R 1 . . H 0
C44 .1082(11) .3390(8) -.0115(8) .077(4) Uani d . 1 . . C 0
H44 .0645 .3331 -.0476 .092 Uiso calc R 1 . . H 0
C45 .0837(10) .3183(8) .0534(8) .082(4) Uani d . 1 . . C 0
H45 .0242 .2967 .0606 .098 Uiso calc R 1 . . H 0
C46 .1457(8) .3291(7) .1070(6) .058(3) Uani d . 1 . . C 0
H46 .1280 .3145 .1503 .070 Uiso calc R 1 . . H 0
P3 .10291(19) .48554(15) .21653(13) .0445(6) Uani d . 1 . . P 0
C51 .1385(8) .5304(6) .1392(5) .050(2) Uani d . 1 . . C 0
C52 .1030(9) .5113(7) .0748(5) .058(3) Uani d . 1 . . C 0
H52 .0594 .4738 .0704 .070 Uiso calc R 1 . . H 0
C53 .1327(10) .5481(9) .0169(6) .072(4) Uani d . 1 . . C 0
H53 .1092 .5350 -.0259 .086 Uiso calc R 1 . . H 0
C54 .1969(10) .6040(9) .0237(7) .073(4) Uani d . 1 . . C 0
H54 .2162 .6293 -.0144 .088 Uiso calc R 1 . . H 0
C55 .2321(9) .6220(7) .0872(7) .069(3) Uani d . 1 . . C 0
H55 .2769 .6588 .0913 .082 Uiso calc R 1 . . H 0
C56 .2034(9) .5876(6) .1440(7) .059(3) Uani d . 1 . . C 0
H56 .2270 .6021 .1864 .070 Uiso calc R 1 . . H 0
C61 -.0116(7) .4435(6) .1986(5) .045(2) Uani d . 1 . . C 0
C62 -.0890(9) .4815(8) .1712(6) .063(3) Uani d . 1 . . C 0
H62 -.0796 .5290 .1593 .076 Uiso calc R 1 . . H 0
C63 -.1780(9) .4525(9) .1609(7) .076(4) Uani d . 1 . . C 0
H63 -.2280 .4792 .1416 .091 Uiso calc R 1 . . H 0
C64 -.1929(10) .3809(9) .1801(7) .077(4) Uani d . 1 . . C 0
H64 -.2536 .3602 .1741 .092 Uiso calc R 1 . . H 0
C65 -.1192(10) .3421(9) .2072(7) .077(4) Uani d . 1 . . C 0
H65 -.1295 .2948 .2194 .092 Uiso calc R 1 . . H 0
C66 -.0286(9) .3722(7) .2170(6) .063(3) Uani d . 1 . . C 0
H66 .0214 .3451 .2358 .075 Uiso calc R 1 . . H 0
C4 .0667(8) .5612(6) .2694(6) .053(3) Uani d . 1 . . C 0
H4A .1242 .5836 .2885 .064 Uiso calc R 1 . . H 0
H4B .0341 .5962 .2407 .064 Uiso calc R 1 . . H 0
C5 .0005(9) .5407(7) .3268(6) .062(3) Uani d . 1 . . C 0
H5A -.0030 .5809 .3577 .075 Uiso calc R 1 . . H 0
H5B -.0638 .5337 .3075 .075 Uiso calc R 1 . . H 0
C6 .0261(8) .4758(7) .3679(6) .059(3) Uani d . 1 . . C 0
H6A .0008 .4343 .3442 .070 Uiso calc R 1 . . H 0
H6B -.0066 .4789 .4111 .070 Uiso calc R 1 . . H 0
P4 .15595(18) .46087(15) .38567(13) .0448(6) Uani d . 1 . . P 0
C71 .1473(7) .3957(6) .4550(5) .048(2) Uani d . 1 . . C 0
C72 .1740(8) .4129(7) .5216(6) .053(3) Uani d . 1 . . C 0
H72 .2014 .4570 .5318 .064 Uiso calc R 1 . . H 0
C73 .1591(8) .3635(8) .5719(6) .061(3) Uani d . 1 . . C 0
H73 .1765 .3748 .6165 .073 Uiso calc R 1 . . H 0
C74 .1189(9) .2974(8) .5579(7) .071(4) Uani d . 1 . . C 0
H74 .1101 .2644 .5927 .086 Uiso calc R 1 . . H 0
C75 .0924(10) .2813(8) .4930(8) .075(4) Uani d . 1 . . C 0
H75 .0643 .2372 .4837 .090 Uiso calc R 1 . . H 0
C76 .1068(10) .3304(7) .4389(6) .067(3) Uani d . 1 . . C 0
H76 .0896 .3189 .3943 .080 Uiso calc R 1 . . H 0
C81 .1931(8) .5438(6) .4257(5) .048(2) Uani d . 1 . . C 0
C82 .2846(9) .5719(7) .4162(6) .057(3) Uani d . 1 . . C 0
H82 .3280 .5486 .3883 .069 Uiso calc R 1 . . H 0
C83 .3112(10) .6345(7) .4483(7) .072(3) Uani d . 1 . . C 0
H83 .3733 .6522 .4421 .086 Uiso calc R 1 . . H 0
C84 .2492(10) .6713(7) .4889(7) .071(3) Uani d . 1 . . C 0
H84 .2674 .7143 .5090 .085 Uiso calc R 1 . . H 0
C85 .1590(10) .6426(8) .4991(7) .074(4) Uani d . 1 . . C 0
H85 .1165 .6656 .5280 .089 Uiso calc R 1 . . H 0
C86 .1309(9) .5809(7) .4673(6) .058(3) Uani d . 1 . . C 0
H86 .0687 .5636 .4737 .070 Uiso calc R 1 . . H 0
O3 .109(2) .2029(9) .2976(12) .197(11) Uani d . 1 . . O 0
H3 .1041 .2464 .2947 .296 Uiso calc R 1 . . H 0
C90 .0755(18) .1747(10) .2437(11) .119(7) Uani d . 1 . . C 0
H90A .0065 .1801 .2418 .178 Uiso calc R 1 . . H 0
H90B .0915 .1248 .2434 .178 Uiso calc R 1 . . H 0
H90C .1033 .1975 .2050 .178 Uiso calc R 1 . . H 0
I1 .69211(9) .17820(7) .27521(5) .0933(3) Uani d . 1 . . I 0
O4 .9074(15) .2213(15) .3761(12) .215(11) Uani d . 1 . . O 2

loop_
_atom_site_aniso_label
_atom_site_aniso_U_11
_atom_site_aniso_U_22
_atom_site_aniso_U_33
_atom_site_aniso_U_12
_atom_site_aniso_U_13
_atom_site_aniso_U_23
Re1 .0404(2) .0411(2) .0416(2) -.00338(16) -.00714(14) -.00085(16)
O1 .048(4) .052(4) .057(4) -.005(3) -.005(3) .000(3)
O2 .038(3) .041(4) .053(4) .007(3) -.009(3) .005(3)
P1 .0419(12) .0444(13) .0446(13) -.0010(10) -.0129(10) .0051(10)
C11 .044(5) .052(6) .050(5) -.003(4) -.009(4) .009(5)
C12 .052(6) .064(7) .055(6) -.017(5) -.007(5) -.004(5)
C13 .052(6) .102(11) .058(7) -.019(7) -.008(5) -.012(7)
C14 .057(7) .092(10) .049(6) .008(6) -.012(5) .007(6)
C15 .068(7) .070(8) .059(7) .012(6) -.002(6) .028(6)
C16 .060(7) .052(6) .058(6) .004(5) -.009(5) .004(5)
C21 .039(5) .051(6) .052(6) .005(4) -.010(4) -.004(4)
C22 .055(6) .049(6) .053(6) -.004(5) -.008(5) -.001(5)
C23 .065(7) .075(8) .059(7) -.020(6) .004(5) -.010(6)
C24 .047(7) .111(12) .079(9) -.015(7) .003(6) -.001(9)
C25 .037(6) .136(16) .102(12) .010(8) -.010(6) .013(11)
C26 .047(6) .091(11) .100(10) .011(6) -.009(6) .037(9)
C1 .088(8) .044(6) .040(5) .005(5) -.021(5) .002(4)
C2 .057(6) .048(6) .083(8) .014(5) -.010(6) -.004(6)
C3 .066(7) .044(6) .065(7) .007(5) -.015(5) -.010(5)
P2 .0451(13) .0418(13) .0456(13) -.0001(10) -.0070(10) -.0006(10)
C31 .047(5) .056(6) .057(6) .004(5) -.011(4) -.006(5)
C32 .073(8) .051(6) .058(7) -.012(6) .002(5) -.003(5)
C33 .091(11) .087(11) .073(9) -.030(9) -.007(8) .013(8)
C35 .052(8) .146(19) .120(15) .019(10) .030(9) .036(13)
C34 .043(7) .145(17) .082(10) -.030(9) -.001(6) .029(10)
C36 .066(8) .080(10) .086(9) .010(7) .016(7) .007(8)
C41 .050(5) .043(5) .050(5) .003(4) -.014(4) -.003(4)
C42 .071(8) .074(8) .048(6) -.004(6) -.006(5) .002(6)
C43 .089(10) .096(11) .057(7) .008(8) -.029(7) -.001(7)
C44 .081(9) .072(9) .075(9) .005(7) -.038(7) -.017(7)
C45 .062(8) .082(10) .100(11) -.013(7) -.024(7) -.024(9)
C46 .055(6) .061(7) .059(6) -.006(5) -.011(5) -.011(6)
P3 .0449(13) .0484(14) .0398(12) .0034(11) -.0070(10) .0005(10)
C51 .048(5) .055(6) .046(5) .003(5) -.004(4) .007(5)
C52 .068(7) .061(7) .045(6) .004(6) -.010(5) .004(5)
C53 .078(9) .091(10) .046(6) .016(8) -.014(6) .009(6)
C54 .076(8) .081(9) .061(7) .025(8) .005(6) .023(7)
C55 .059(7) .061(8) .086(9) .004(6) -.007(6) .018(7)
C56 .068(7) .043(6) .064(7) .005(5) -.015(5) .006(5)
C61 .044(5) .047(5) .045(5) .002(4) -.008(4) -.005(4)
C62 .058(7) .082(9) .048(6) -.002(6) -.010(5) .001(6)
C63 .051(7) .107(12) .070(8) -.003(7) -.014(6) -.004(8)
C64 .055(7) .104(12) .071(8) -.031(8) -.002(6) -.016(8)
C65 .059(7) .087(10) .084(9) -.019(7) .006(7) -.013(8)
C66 .052(6) .067(8) .069(7) -.002(6) -.009(5) .000(6)
C4 .059(6) .052(6) .049(6) .015(5) -.012(5) -.003(5)
C5 .057(7) .077(8) .053(6) .017(6) -.010(5) -.018(6)
C6 .053(6) .077(8) .045(5) -.005(6) -.009(4) .000(5)
P4 .0426(13) .0501(15) .0414(12) -.0054(11) -.0058(10) -.0020(11)
C71 .050(5) .059(6) .035(5) -.002(5) .001(4) .001(4)
C72 .045(5) .066(7) .049(6) .003(5) -.004(4) .005(5)
C73 .048(6) .087(9) .048(6) .005(6) -.001(4) .003(6)
C74 .058(7) .087(10) .069(8) -.006(7) .003(6) .027(7)
C75 .070(8) .060(8) .095(10) -.016(6) .000(7) .016(7)
C76 .075(8) .070(8) .055(7) -.024(6) -.005(6) .003(6)
C81 .057(6) .046(6) .040(5) -.001(5) -.006(4) -.007(4)
C82 .057(6) .063(7) .052(6) -.003(5) -.004(5) .007(5)
C83 .073(8) .054(7) .087(9) -.011(6) -.006(7) -.012(7)
C84 .075(8) .050(7) .087(9) -.007(6) -.008(7) -.013(6)
C85 .073(8) .072(9) .077(9) .012(7) -.002(7) -.020(7)
C86 .051(6) .067(7) .056(6) .003(5) .001(5) -.002(5)
O3 .29(3) .085(10) .209(19) -.071(14) -.125(19) .038(12)
C90 .16(2) .067(11) .127(16) -.024(12) -.026(14) -.008(11)
I1 .1081(8) .0931(8) .0781(7) -.0073(6) -.0166(5) .0045(5)
O4 .149(16) .27(3) .22(2) -.036(18) -.019(15) -.09(2)

loop_
_atom_type_symbol
_atom_type_description
_atom_type_scat_dispersion_real
_atom_type_scat_dispersion_imag
_atom_type_scat_source
C C 0.0033 0.0016 'International Tables Vol C Tables 4.2.6.8 and 6.1.1.4'
H H 0.0000 0.0000 'International Tables Vol C Tables 4.2.6.8 and 6.1.1.4'
P P 0.1023 0.0942 'International Tables Vol C Tables 4.2.6.8 and 6.1.1.4'
O O 0.0106 0.0060 'International Tables Vol C Tables 4.2.6.8 and 6.1.1.4'
I I -0.4742 1.8119 'International Tables Vol C Tables 4.2.6.8 and 6.1.1.4'
Re Re -1.0185 7.2310 'International Tables Vol C Tables 4.2.6.8 and 6.1.1.4'

loop_
_geom_angle_atom_site_label_1
_geom_angle_atom_site_label_2
_geom_angle_atom_site_label_3
_geom_angle
O2 Re1 O1 178.0(3)
O2 Re1 P1 93.3(2)
O1 Re1 P1 88.7(2)
O2 Re1 P2 94.6(2)
O1 Re1 P2 85.8(2)
P1 Re1 P2 86.37(9)
O2 Re1 P4 91.7(2)
O1 Re1 P4 87.9(2)
P1 Re1 P4 95.43(9)
P2 Re1 P4 173.41(8)
O2 Re1 P3 81.7(2)
O1 Re1 P3 96.3(2)
P1 Re1 P3 174.93(9)
P2 Re1 P3 94.19(9)
P4 Re1 P3 84.58(9)
C21 P1 C1 104.1(6)
C21 P1 C11 100.2(5)
C1 P1 C11 103.3(5)
C21 P1 Re1 118.3(3)
C1 P1 Re1 108.8(4)
C11 P1 Re1 120.1(3)
C12 C11 C16 119.3(10)
C12 C11 P1 120.0(8)
C16 C11 P1 120.7(9)
C11 C12 C13 120.4(12)
C14 C13 C12 120.5(12)
C15 C14 C13 119.6(11)
C14 C15 C16 120.0(12)
C15 C16 C11 120.1(12)
C22 C21 C26 117.6(11)
C22 C21 P1 122.4(8)
C26 C21 P1 120.0(9)
C23 C22 C21 119.7(11)
C24 C23 C22 121.8(14)
C23 C24 C25 119.6(13)
C26 C25 C24 120.1(13)
C25 C26 C21 121.1(14)
C2 C1 P1 114.7(8)
C3 C2 C1 115.6(10)
C2 C3 P2 115.8(8)
C41 P2 C31 103.3(5)
C41 P2 C3 100.4(5)
C31 P2 C3 105.9(6)
C41 P2 Re1 117.8(4)
C31 P2 Re1 118.2(4)
C3 P2 Re1 109.3(4)
C36 C31 C32 117.7(12)
C36 C31 P2 122.5(10)
C32 C31 P2 119.7(9)
C33 C32 C31 117.2(14)
C34 C33 C32 123.4(16)
C36 C35 C34 118.9(16)
C33 C34 C35 119.8(14)
C35 C36 C31 123.1(16)
C46 C41 C42 117.5(10)
C46 C41 P2 119.2(8)
C42 C41 P2 123.2(9)
C43 C42 C41 120.4(13)
C44 C43 C42 120.3(14)
C43 C44 C45 119.5(12)
C46 C45 C44 120.7(13)
C45 C46 C41 121.3(13)
C61 P3 C51 106.9(5)
C61 P3 C4 101.6(5)
C51 P3 C4 101.3(5)
C61 P3 Re1 123.3(4)
C51 P3 Re1 113.7(3)
C4 P3 Re1 107.2(3)
C52 C51 C56 118.1(10)
C52 C51 P3 123.0(9)
C56 C51 P3 118.9(8)
C51 C52 C53 120.5(12)
C54 C53 C52 119.6(12)
C55 C54 C53 119.5(12)
C56 C55 C54 121.8(13)
C55 C56 C51 120.4(12)
C62 C61 C66 117.2(10)
C62 C61 P3 121.5(9)
C66 C61 P3 121.1(8)
C63 C62 C61 122.9(14)
C62 C63 C64 118.6(14)
C65 C64 C63 120.2(12)
C64 C65 C66 120.6(15)
C65 C66 C61 120.5(12)
C5 C4 P3 113.6(9)
C6 C5 C4 117.9(10)
C5 C6 P4 116.4(9)
C81 P4 C71 105.7(5)
C81 P4 C6 102.7(6)
C71 P4 C6 99.5(5)
C81 P4 Re1 117.8(4)
C71 P4 Re1 117.8(4)
C6 P4 Re1 110.9(4)
C76 C71 C72 121.4(10)
C76 C71 P4 116.8(8)
C72 C71 P4 121.6(9)
C73 C72 C71 118.7(12)
C72 C73 C74 121.7(11)
C75 C74 C73 119.2(12)
C74 C75 C76 121.3(13)
C71 C76 C75 117.6(11)
C86 C81 C82 117.8(11)
C86 C81 P4 120.9(9)
C82 C81 P4 121.3(9)
C83 C82 C81 119.9(12)
C84 C83 C82 122.0(13)
C83 C84 C85 117.9(12)
C86 C85 C84 121.0(13)
C85 C86 C81 121.4(12)

loop_
_geom_bond_atom_site_label_1
_geom_bond_atom_site_label_2
_geom_bond_site_symmetry_2
_geom_bond_distance
_geom_bond_publ_flag
Re1 O2 . 1.748(7) ?
Re1 O1 . 1.808(8) ?
Re1 P1 . 2.517(3) ?
Re1 P2 . 2.521(3) ?
Re1 P4 . 2.536(3) ?
Re1 P3 . 2.551(3) ?
P1 C21 . 1.819(11) ?
P1 C1 . 1.833(11) ?
P1 C11 . 1.849(11) ?
C11 C12 . 1.367(15) ?
C11 C16 . 1.391(16) ?
C12 C13 . 1.384(17) ?
C13 C14 . 1.377(19) ?
C14 C15 . 1.38(2) ?
C15 C16 . 1.389(16) ?
C21 C22 . 1.397(15) ?
C21 C26 . 1.407(15) ?
C22 C23 . 1.366(16) ?
C23 C24 . 1.35(2) ?
C24 C25 . 1.39(2) ?
C25 C26 . 1.35(2) ?
C1 C2 . 1.522(17) ?
C2 C3 . 1.492(15) ?
C3 P2 . 1.836(11) ?
P2 C41 . 1.812(10) ?
P2 C31 . 1.812(12) ?
C31 C36 . 1.390(17) ?
C31 C32 . 1.399(16) ?
C32 C33 . 1.387(19) ?
C33 C34 . 1.34(2) ?
C35 C36 . 1.35(2) ?
C35 C34 . 1.37(3) ?
C41 C46 . 1.384(16) ?
C41 C42 . 1.398(16) ?
C42 C43 . 1.393(17) ?
C43 C44 . 1.35(2) ?
C44 C45 . 1.38(2) ?
C45 C46 . 1.362(17) ?
P3 C61 . 1.799(10) ?
P3 C51 . 1.813(11) ?
P3 C4 . 1.833(11) ?
C51 C52 . 1.396(15) ?
C51 C56 . 1.401(16) ?
C52 C53 . 1.398(17) ?
C53 C54 . 1.38(2) ?
C54 C55 . 1.374(19) ?
C55 C56 . 1.353(18) ?
C61 C62 . 1.387(16) ?
C61 C66 . 1.405(17) ?
C62 C63 . 1.357(18) ?
C63 C64 . 1.41(2) ?
C64 C65 . 1.35(2) ?
C65 C66 . 1.386(17) ?
C4 C5 . 1.515(17) ?
C5 C6 . 1.500(17) ?
C6 P4 . 1.845(11) ?
P4 C81 . 1.813(10) ?
P4 C71 . 1.836(11) ?
C71 C76 . 1.380(16) ?
C71 C72 . 1.391(14) ?
C72 C73 . 1.373(16) ?
C73 C74 . 1.38(2) ?
C74 C75 . 1.35(2) ?
C75 C76 . 1.423(17) ?
C81 C86 . 1.384(15) ?
C81 C82 . 1.387(16) ?
C82 C83 . 1.379(17) ?
C83 C84 . 1.369(19) ?
C84 C85 . 1.38(2) ?
C85 C86 . 1.368(18) ?
O3 C90 . 1.26(2) ?

loop_
_geom_torsion_atom_site_label_1
_geom_torsion_atom_site_label_2
_geom_torsion_atom_site_label_3
_geom_torsion_atom_site_label_4
_geom_torsion
O2 Re1 P1 C21 -23.7(5)
O1 Re1 P1 C21 156.5(5)
P2 Re1 P1 C21 70.7(4)
P4 Re1 P1 C21 -115.7(4)
P3 Re1 P1 C21 -25.9(11)
O2 Re1 P1 C1 -142.2(5)
O1 Re1 P1 C1 38.1(5)
P2 Re1 P1 C1 -47.8(4)
P4 Re1 P1 C1 125.9(4)
P3 Re1 P1 C1 -144.3(10)
O2 Re1 P1 C11 99.2(5)
O1 Re1 P1 C11 -80.5(5)
P2 Re1 P1 C11 -166.4(4)
P4 Re1 P1 C11 7.2(4)
P3 Re1 P1 C11 97.1(10)
C21 P1 C11 C12 47.0(10)
C1 P1 C11 C12 154.3(9)
Re1 P1 C11 C12 -84.3(9)
C21 P1 C11 C16 -133.1(9)
C1 P1 C11 C16 -25.7(10)
Re1 P1 C11 C16 95.6(9)
C16 C11 C12 C13 2.3(17)
P1 C11 C12 C13 -177.7(9)
C11 C12 C13 C14 -2.1(19)
C12 C13 C14 C15 2(2)
C13 C14 C15 C16 -2.1(19)
C14 C15 C16 C11 2.4(18)
C12 C11 C16 C15 -2.5(17)
P1 C11 C16 C15 177.6(9)
C1 P1 C21 C22 132.3(9)
C11 P1 C21 C22 -121.0(9)
Re1 P1 C21 C22 11.5(11)
C1 P1 C21 C26 -48.5(12)
C11 P1 C21 C26 58.2(12)
Re1 P1 C21 C26 -169.4(10)
C26 C21 C22 C23 0.8(17)
P1 C21 C22 C23 179.9(9)
C21 C22 C23 C24 -1.0(19)
C22 C23 C24 C25 2(2)
C23 C24 C25 C26 -3(3)
C24 C25 C26 C21 3(3)
C22 C21 C26 C25 -2(2)
P1 C21 C26 C25 179.2(13)
C21 P1 C1 C2 -60.3(10)
C11 P1 C1 C2 -164.7(9)
Re1 P1 C1 C2 66.7(9)
P1 C1 C2 C3 -76.6(13)
C1 C2 C3 P2 75.4(13)
C2 C3 P2 C41 170.8(10)
C2 C3 P2 C31 63.6(11)
C2 C3 P2 Re1 -64.7(10)
O2 Re1 P2 C41 -106.7(4)
O1 Re1 P2 C41 71.2(5)
P1 Re1 P2 C41 160.3(4)
P4 Re1 P2 C41 54.1(9)
P3 Re1 P2 C41 -24.8(4)
O2 Re1 P2 C31 18.6(5)
O1 Re1 P2 C31 -163.5(5)
P1 Re1 P2 C31 -74.5(4)
P4 Re1 P2 C31 179.4(8)
P3 Re1 P2 C31 100.5(4)
O2 Re1 P2 C3 139.6(5)
O1 Re1 P2 C3 -42.4(5)
P1 Re1 P2 C3 46.6(4)
P4 Re1 P2 C3 -59.5(9)
P3 Re1 P2 C3 -138.4(4)
C41 P2 C31 C36 -82.4(11)
C3 P2 C31 C36 22.6(12)
Re1 P2 C31 C36 145.5(10)
C41 P2 C31 C32 93.9(10)
C3 P2 C31 C32 -161.0(9)
Re1 P2 C31 C32 -38.2(11)
C36 C31 C32 C33 -0.9(18)
P2 C31 C32 C33 -177.4(10)
C31 C32 C33 C34 1(2)
C32 C33 C34 C35 -1(3)
C36 C35 C34 C33 2(3)
C34 C35 C36 C31 -2(3)
C32 C31 C36 C35 2(2)
P2 C31 C36 C35 178.1(14)
C31 P2 C41 C46 -178.6(9)
C3 P2 C41 C46 72.3(10)
Re1 P2 C41 C46 -46.2(10)
C31 P2 C41 C42 2.2(11)
C3 P2 C41 C42 -107.0(11)
Re1 P2 C41 C42 134.5(9)
C46 C41 C42 C43 -2.8(19)
P2 C41 C42 C43 176.4(11)
C41 C42 C43 C44 6(2)
C42 C43 C44 C45 -6(2)
C43 C44 C45 C46 2(2)
C44 C45 C46 C41 0(2)
C42 C41 C46 C45 -0.2(19)
P2 C41 C46 C45 -179.5(11)
O2 Re1 P3 C61 -176.3(5)
O1 Re1 P3 C61 3.4(5)
P1 Re1 P3 C61 -174.1(9)
P2 Re1 P3 C61 89.7(4)
P4 Re1 P3 C61 -83.8(4)
O2 Re1 P3 C51 51.9(5)
O1 Re1 P3 C51 -128.3(5)
P1 Re1 P3 C51 54.1(11)
P2 Re1 P3 C51 -42.1(4)
P4 Re1 P3 C51 144.4(4)
O2 Re1 P3 C4 -59.2(5)
O1 Re1 P3 C4 120.5(5)
P1 Re1 P3 C4 -57.0(11)
P2 Re1 P3 C4 -153.2(4)
P4 Re1 P3 C4 33.2(4)
C61 P3 C51 C52 -22.4(11)
C4 P3 C51 C52 -128.3(10)
Re1 P3 C51 C52 117.0(9)
C61 P3 C51 C56 156.7(9)
C4 P3 C51 C56 50.7(10)
Re1 P3 C51 C56 -63.9(10)
C56 C51 C52 C53 0.6(17)
P3 C51 C52 C53 179.7(10)
C51 C52 C53 C54 0(2)
C52 C53 C54 C55 1(2)
C53 C54 C55 C56 -2(2)
C54 C55 C56 C51 2.1(19)
C52 C51 C56 C55 -1.4(17)
P3 C51 C56 C55 179.5(9)
C51 P3 C61 C62 -52.5(10)
C4 P3 C61 C62 53.3(10)
Re1 P3 C61 C62 173.0(8)
C51 P3 C61 C66 132.7(9)
C4 P3 C61 C66 -121.5(10)
Re1 P3 C61 C66 -1.7(11)
C66 C61 C62 C63 -0.9(18)
P3 C61 C62 C63 -175.9(10)
C61 C62 C63 C64 1(2)
C62 C63 C64 C65 -1(2)
C63 C64 C65 C66 1(2)
C64 C65 C66 C61 0(2)
C62 C61 C66 C65 0.4(18)
P3 C61 C66 C65 175.4(10)
C61 P3 C4 C5 49.1(9)
C51 P3 C4 C5 159.2(8)
Re1 P3 C4 C5 -81.4(8)
P3 C4 C5 C6 44.9(13)
C4 C5 C6 P4 37.6(14)
C5 C6 P4 C81 55.3(10)
C5 C6 P4 C71 163.9(9)
C5 C6 P4 Re1 -71.3(9)
O2 Re1 P4 C81 -12.7(4)
O1 Re1 P4 C81 169.3(5)
P1 Re1 P4 C81 80.7(4)
P2 Re1 P4 C81 -173.7(7)
P3 Re1 P4 C81 -94.2(4)
O2 Re1 P4 C71 -141.2(4)
O1 Re1 P4 C71 40.8(4)
P1 Re1 P4 C71 -47.8(4)
P2 Re1 P4 C71 57.8(9)
P3 Re1 P4 C71 137.3(4)
O2 Re1 P4 C6 105.1(5)
O1 Re1 P4 C6 -72.9(5)
P1 Re1 P4 C6 -161.4(5)
P2 Re1 P4 C6 -55.8(9)
P3 Re1 P4 C6 23.6(5)
C81 P4 C71 C76 171.1(9)
C6 P4 C71 C76 64.9(10)
Re1 P4 C71 C76 -54.9(10)
C81 P4 C71 C72 -4.6(10)
C6 P4 C71 C72 -110.8(10)
Re1 P4 C71 C72 129.4(8)
C76 C71 C72 C73 -0.2(17)
P4 C71 C72 C73 175.2(8)
C71 C72 C73 C74 0.3(17)
C72 C73 C74 C75 -0.8(19)
C73 C74 C75 C76 1(2)
C72 C71 C76 C75 0.6(19)
P4 C71 C76 C75 -175.1(10)
C74 C75 C76 C71 -1(2)
C71 P4 C81 C86 -69.4(10)
C6 P4 C81 C86 34.5(10)
Re1 P4 C81 C86 156.6(8)
C71 P4 C81 C82 110.2(9)
C6 P4 C81 C82 -146.0(9)
Re1 P4 C81 C82 -23.9(10)
C86 C81 C82 C83 0.6(17)
P4 C81 C82 C83 -178.9(10)
C81 C82 C83 C84 -1(2)
C82 C83 C84 C85 2(2)
C83 C84 C85 C86 -3(2)
C84 C85 C86 C81 2(2)
C82 C81 C86 C85 -1.2(18)
P4 C81 C86 C85 178.4(10)
